data_7006172
loop_
_publ_author_name
'Sokolov, Felix D.'
'Babashkina, Maria G.'
'Safin, Damir A.'
'Rakhmatullin, Aydar I.'
'Fayon, Franck'
'Zabirov, Nail G.'
'Bolte, Michael'
'Brusko, Vasiliy V.'
'Galezowska, Joanna'
'Kozlowski, Henryk'

_publ_section_title
;
 Complexes of N-thiophosphorylthioureas (HL) with copper(I). Crystal
 structures of [Cu3L3] and [Cu(PPh3)2L] chelates.
;
_journal_issue 41
_journal_name_full 'Dalton transactions (Cambridge, England : 2003)'
_journal_page_first 4693
_journal_page_last 4700
_journal_paper_doi 10.1039/b709551a
_journal_year 2007
_chemical_formula_sum 'C48 H54 Cu N2 O2 P3 S2'
_chemical_formula_weight 911.50
_chemical_name_systematic ?
_space_group_IT_number 14
_symmetry_cell_setting monoclinic
_symmetry_space_group_name_Hall '-P 2yn'
_symmetry_space_group_name_H-M 'P 1 21/n 1'
_atom_sites_solution_hydrogens geom
_atom_sites_solution_primary direct
_atom_sites_solution_secondary difmap
_audit_creation_method SHELXL-97
_cell_angle_alpha 90.00
_cell_angle_beta 109.403(4)
_cell_angle_gamma 90.00
_cell_formula_units_Z 4
_cell_length_a 12.9095(7)
_cell_length_b 21.2619(8)
_cell_length_c 17.5378(9)
_cell_measurement_reflns_used 55478
_cell_measurement_temperature 173(2)
_cell_measurement_theta_max 25.8
_cell_measurement_theta_min 2.3
_cell_volume 4540.4(4)
_computing_cell_refinement 'X-Area (Stoe & Cie, 2001)'
_computing_data_collection 'X-Area (Stoe & Cie, 2001)'
_computing_data_reduction 'X-Area (Stoe & Cie, 2001)'
_computing_molecular_graphics 'XP in SHELXTL-Plus (Sheldrick, 1991)'
_computing_publication_material SHELXL97
_computing_structure_refinement 'SHELXL97 (Sheldrick, 1997) '
_computing_structure_solution 'SHELXS97 (Sheldrick, 1990) '
_diffrn_ambient_temperature 173(2)
_diffrn_measured_fraction_theta_full 0.999
_diffrn_measured_fraction_theta_max 0.987
_diffrn_measurement_device_type 'STOE IPDS II two-circle-diffractometer'
_diffrn_measurement_method \w
_diffrn_radiation_monochromator graphite
_diffrn_radiation_source 'fine-focus sealed tube'
_diffrn_radiation_type MoK\a
_diffrn_radiation_wavelength 0.71073
_diffrn_reflns_av_R_equivalents 0.0623
_diffrn_reflns_av_sigmaI/netI 0.0340
_diffrn_reflns_limit_h_max 15
_diffrn_reflns_limit_h_min -15
_diffrn_reflns_limit_k_max 24
_diffrn_reflns_limit_k_min -25
_diffrn_reflns_limit_l_max 21
_diffrn_reflns_limit_l_min -21
_diffrn_reflns_number 51935
_diffrn_reflns_theta_full 25.00
_diffrn_reflns_theta_max 25.52
_diffrn_reflns_theta_min 2.28
_diffrn_standards_decay_% 0
_diffrn_standards_interval_time 0
_diffrn_standards_number 0
_exptl_absorpt_coefficient_mu 0.719
_exptl_absorpt_correction_T_max 0.9381
_exptl_absorpt_correction_T_min 0.8578
_exptl_absorpt_correction_type multi-scan
_exptl_absorpt_process_details 'MULABS (Spek, 1990; Blessing, 1995)'
_exptl_crystal_colour colourless
_exptl_crystal_density_diffrn 1.333
_exptl_crystal_density_method 'not measured'
_exptl_crystal_description plate
_exptl_crystal_F_000 1912
_exptl_crystal_size_max 0.22
_exptl_crystal_size_mid 0.18
_exptl_crystal_size_min 0.09
_refine_diff_density_max 0.373
_refine_diff_density_min -0.396
_refine_diff_density_rms 0.053
_refine_ls_extinction_method none
_refine_ls_goodness_of_fit_ref 1.095
_refine_ls_hydrogen_treatment constr
_refine_ls_matrix_type full
_refine_ls_number_parameters 523
_refine_ls_number_reflns 8369
_refine_ls_number_restraints 0
_refine_ls_restrained_S_all 1.095
_refine_ls_R_factor_all 0.0482
_refine_ls_R_factor_gt 0.0376
_refine_ls_shift/su_max 0.001
_refine_ls_shift/su_mean 0.000
_refine_ls_structure_factor_coef Fsqd
_refine_ls_weighting_details 'calc w=1/[\s^2^(Fo^2^)+(0.0345P)^2^+2.5121P] where P=(Fo^2^+2Fc^2^)/3'
_refine_ls_weighting_scheme calc
_refine_ls_wR_factor_gt 0.0776
_refine_ls_wR_factor_ref 0.0806
_reflns_number_gt 7123
_reflns_number_total 8369
_reflns_threshold_expression I>2\s(I)
_cod_data_source_file b709551a.txt
_cod_data_source_block wbr2
_cod_depositor_comments
;
The following automatic conversions were performed:
'_symmetry_cell_setting' value 'Monoclinic' changed to 'monoclinic'
according to '/home/saulius/struct/CIF-dictionaries/cif_core.dic'
dictionary named 'cif_core.dic' version 2.4.1 from 2010-06-29.

Automatic conversion script
Id: cif_fix_enum 1527 2010-12-29 10:47:43Z saulius 
;
_cod_original_sg_symbol_H-M 'P 21/n'
_cod_database_code 7006172

loop_
_symmetry_equiv_pos_as_xyz
'x, y, z'
'-x+1/2, y+1/2, -z+1/2'
'-x, -y, -z'
'x-1/2, -y-1/2, z-1/2'

loop_
_atom_site_label
_atom_site_type_symbol
_atom_site_fract_x
_atom_site_fract_y
_atom_site_fract_z
_atom_site_U_iso_or_equiv
_atom_site_adp_type
_atom_site_occupancy
_atom_site_symmetry_multiplicity
_atom_site_calc_flag
_atom_site_refinement_flags
_atom_site_disorder_assembly
_atom_site_disorder_group
Cu1 Cu 0.49357(2) 0.661394(13) 0.258653(16) 0.01759(7) Uani 1 1 d . . .
S1 S 0.41675(5) 0.60260(3) 0.13988(3) 0.02334(13) Uani 1 1 d . . .
P1 P 0.36519(4) 0.52947(3) 0.18754(3) 0.01770(12) Uani 1 1 d . . .
C1 C 0.49364(16) 0.51912(11) 0.34103(13) 0.0184(4) Uani 1 1 d . . .
N1 N 0.44028(15) 0.49630(9) 0.26824(11) 0.0227(4) Uani 1 1 d . . .
S2 S 0.51013(5) 0.59829(3) 0.36896(3) 0.02349(13) Uani 1 1 d . . .
O1 O 0.34087(13) 0.47062(8) 0.12821(9) 0.0238(3) Uani 1 1 d . . .
C1A C 0.2922(2) 0.47591(12) 0.04051(14) 0.0301(6) Uani 1 1 d . . .
H1A H 0.2789 0.5212 0.0247 0.036 Uiso 1 1 calc R . .
C1B C 0.3737(3) 0.44808(19) 0.0050(2) 0.0593(10) Uani 1 1 d . . .
H1B1 H 0.4418 0.4726 0.0230 0.089 Uiso 1 1 calc R . .
H1B2 H 0.3428 0.4491 -0.0541 0.089 Uiso 1 1 calc R . .
H1B3 H 0.3893 0.4044 0.0232 0.089 Uiso 1 1 calc R . .
C1C C 0.1847(2) 0.44063(15) 0.01514(18) 0.0437(7) Uani 1 1 d . . .
H1C1 H 0.1347 0.4603 0.0397 0.066 Uiso 1 1 calc R . .
H1C2 H 0.1978 0.3968 0.0331 0.066 Uiso 1 1 calc R . .
H1C3 H 0.1516 0.4419 -0.0439 0.066 Uiso 1 1 calc R . .
O2 O 0.24867(12) 0.54951(7) 0.19354(9) 0.0214(3) Uani 1 1 d . . .
C2A C 0.17859(18) 0.50497(12) 0.21776(15) 0.0259(5) Uani 1 1 d . . .
H2A H 0.1910 0.4615 0.2008 0.031 Uiso 1 1 calc R . .
C2B C 0.2050(2) 0.50691(16) 0.30845(16) 0.0422(7) Uani 1 1 d . . .
H2B1 H 0.2811 0.4935 0.3351 0.063 Uiso 1 1 calc R . .
H2B2 H 0.1554 0.4786 0.3238 0.063 Uiso 1 1 calc R . .
H2B3 H 0.1956 0.5499 0.3252 0.063 Uiso 1 1 calc R . .
C2C C 0.06161(19) 0.52517(13) 0.17249(16) 0.0333(6) Uani 1 1 d . . .
H2C1 H 0.0480 0.5227 0.1142 0.050 Uiso 1 1 calc R . .
H2C2 H 0.0508 0.5685 0.1872 0.050 Uiso 1 1 calc R . .
H2C3 H 0.0105 0.4973 0.1868 0.050 Uiso 1 1 calc R . .
N11 N 0.53556(16) 0.47572(9) 0.40061(11) 0.0242(4) Uani 1 1 d . . .
C12 C 0.62195(18) 0.48874(12) 0.47774(14) 0.0259(5) Uani 1 1 d . . .
H12A H 0.6052 0.4670 0.5222 0.031 Uiso 1 1 calc R . .
H12B H 0.6258 0.5345 0.4888 0.031 Uiso 1 1 calc R . .
C13 C 0.7318(2) 0.46564(14) 0.47332(16) 0.0355(6) Uani 1 1 d . . .
H13A H 0.7904 0.4735 0.5256 0.043 Uiso 1 1 calc R . .
H13B H 0.7502 0.4892 0.4308 0.043 Uiso 1 1 calc R . .
C14 C 0.7258(2) 0.39545(16) 0.4542(2) 0.0486(8) Uani 1 1 d . . .
H14A H 0.7168 0.3716 0.5000 0.058 Uiso 1 1 calc R . .
H14B H 0.7952 0.3818 0.4468 0.058 Uiso 1 1 calc R . .
C15 C 0.6289(3) 0.38123(14) 0.37693(18) 0.0440(7) Uani 1 1 d . . .
H15A H 0.6433 0.3998 0.3297 0.053 Uiso 1 1 calc R . .
H15B H 0.6213 0.3352 0.3687 0.053 Uiso 1 1 calc R . .
C16 C 0.5233(2) 0.40816(12) 0.38342(15) 0.0299(5) Uani 1 1 d . . .
H16A H 0.4625 0.4011 0.3321 0.036 Uiso 1 1 calc R . .
H16B H 0.5049 0.3864 0.4272 0.036 Uiso 1 1 calc R . .
P2 P 0.40656(4) 0.75282(3) 0.27229(3) 0.01779(12) Uani 1 1 d . . .
C41 C 0.26900(17) 0.75219(11) 0.28125(13) 0.0199(5) Uani 1 1 d . . .
C42 C 0.20901(19) 0.69696(12) 0.26860(17) 0.0323(6) Uani 1 1 d . . .
H42 H 0.2395 0.6591 0.2566 0.039 Uiso 1 1 calc R . .
C43 C 0.1028(2) 0.69737(15) 0.2736(2) 0.0471(8) Uani 1 1 d . . .
H43 H 0.0618 0.6594 0.2660 0.056 Uiso 1 1 calc R . .
C44 C 0.05744(19) 0.75251(14) 0.28953(18) 0.0376(7) Uani 1 1 d . . .
H44 H -0.0151 0.7524 0.2917 0.045 Uiso 1 1 calc R . .
C45 C 0.11654(18) 0.80773(13) 0.30229(15) 0.0284(5) Uani 1 1 d . . .
H45 H 0.0853 0.8456 0.3136 0.034 Uiso 1 1 calc R . .
C46 C 0.22247(18) 0.80757(12) 0.29843(15) 0.0251(5) Uani 1 1 d . . .
H46 H 0.2637 0.8455 0.3076 0.030 Uiso 1 1 calc R . .
C51 C 0.38849(18) 0.80835(11) 0.18914(14) 0.0227(5) Uani 1 1 d . . .
C52 C 0.2844(2) 0.82223(12) 0.13363(15) 0.0306(6) Uani 1 1 d . . .
H52 H 0.2208 0.8071 0.1435 0.037 Uiso 1 1 calc R . .
C53 C 0.2724(3) 0.85749(14) 0.06469(17) 0.0427(7) Uani 1 1 d . . .
H53 H 0.2011 0.8663 0.0280 0.051 Uiso 1 1 calc R . .
C54 C 0.3642(3) 0.87987(14) 0.04943(18) 0.0484(8) Uani 1 1 d . . .
H54 H 0.3562 0.9042 0.0024 0.058 Uiso 1 1 calc R . .
C55 C 0.4671(3) 0.86667(13) 0.1028(2) 0.0462(8) Uani 1 1 d . . .
H55 H 0.5301 0.8818 0.0920 0.055 Uiso 1 1 calc R . .
C56 C 0.4805(2) 0.83131(12) 0.17262(18) 0.0339(6) Uani 1 1 d . . .
H56 H 0.5521 0.8228 0.2090 0.041 Uiso 1 1 calc R . .
C61 C 0.48110(17) 0.79543(12) 0.36553(14) 0.0241(5) Uani 1 1 d . . .
C62 C 0.5191(2) 0.85707(13) 0.36883(18) 0.0345(6) Uani 1 1 d . . .
H62 H 0.5064 0.8804 0.3204 0.041 Uiso 1 1 calc R . .
C63 C 0.5756(2) 0.88448(15) 0.4433(2) 0.0480(8) Uani 1 1 d . . .
H63 H 0.6014 0.9265 0.4450 0.058 Uiso 1 1 calc R . .
C64 C 0.5946(2) 0.85152(16) 0.51456(19) 0.0468(8) Uani 1 1 d . . .
H64 H 0.6337 0.8705 0.5649 0.056 Uiso 1 1 calc R . .
C65 C 0.5558(2) 0.79033(16) 0.51183(16) 0.0395(7) Uani 1 1 d . . .
H65 H 0.5673 0.7676 0.5606 0.047 Uiso 1 1 calc R . .
C66 C 0.50019(19) 0.76237(13) 0.43791(15) 0.0305(6) Uani 1 1 d . . .
H66 H 0.4748 0.7203 0.4365 0.037 Uiso 1 1 calc R . .
P3 P 0.66728(4) 0.68348(3) 0.25443(3) 0.01767(12) Uani 1 1 d . . .
C71 C 0.68340(18) 0.69965(11) 0.15621(14) 0.0205(5) Uani 1 1 d . . .
C72 C 0.59386(19) 0.71999(11) 0.09185(14) 0.0259(5) Uani 1 1 d . . .
H72 H 0.5234 0.7223 0.0978 0.031 Uiso 1 1 calc R . .
C73 C 0.6064(2) 0.73698(13) 0.01892(16) 0.0348(6) Uani 1 1 d . . .
H73 H 0.5447 0.7511 -0.0246 0.042 Uiso 1 1 calc R . .
C74 C 0.7090(2) 0.73345(13) 0.00930(16) 0.0376(7) Uani 1 1 d . . .
H74 H 0.7178 0.7459 -0.0402 0.045 Uiso 1 1 calc R . .
C75 C 0.7982(2) 0.71170(13) 0.07241(16) 0.0348(6) Uani 1 1 d . . .
H75 H 0.8681 0.7085 0.0658 0.042 Uiso 1 1 calc R . .
C76 C 0.78588(19) 0.69461(12) 0.14503(15) 0.0276(5) Uani 1 1 d . . .
H76 H 0.8474 0.6793 0.1878 0.033 Uiso 1 1 calc R . .
C81 C 0.73888(16) 0.74952(11) 0.31723(13) 0.0196(5) Uani 1 1 d . . .
C82 C 0.78278(17) 0.80092(11) 0.28855(14) 0.0224(5) Uani 1 1 d . . .
H82 H 0.7761 0.8032 0.2330 0.027 Uiso 1 1 calc R . .
C83 C 0.83642(19) 0.84889(12) 0.34141(15) 0.0280(5) Uani 1 1 d . . .
H83 H 0.8662 0.8836 0.3217 0.034 Uiso 1 1 calc R . .
C84 C 0.84640(19) 0.84603(13) 0.42275(16) 0.0320(6) Uani 1 1 d . . .
H84 H 0.8833 0.8786 0.4586 0.038 Uiso 1 1 calc R . .
C85 C 0.80235(18) 0.79544(13) 0.45141(15) 0.0305(6) Uani 1 1 d . . .
H85 H 0.8093 0.7933 0.5070 0.037 Uiso 1 1 calc R . .
C86 C 0.74800(17) 0.74790(12) 0.39898(14) 0.0242(5) Uani 1 1 d . . .
H86 H 0.7167 0.7139 0.4189 0.029 Uiso 1 1 calc R . .
C91 C 0.76566(18) 0.61871(11) 0.29027(15) 0.0247(5) Uani 1 1 d . . .
C92 C 0.8726(2) 0.62680(14) 0.34317(16) 0.0340(6) Uani 1 1 d . . .
H92 H 0.8961 0.6670 0.3660 0.041 Uiso 1 1 calc R . .
C93 C 0.9450(2) 0.57619(17) 0.3627(2) 0.0481(8) Uani 1 1 d . . .
H93 H 1.0177 0.5819 0.3989 0.058 Uiso 1 1 calc R . .
C94 C 0.9118(3) 0.51790(16) 0.3296(2) 0.0547(10) Uani 1 1 d . . .
H94 H 0.9619 0.4837 0.3421 0.066 Uiso 1 1 calc R . .
C95 C 0.8054(3) 0.50900(15) 0.2781(3) 0.0575(10) Uani 1 1 d . . .
H95 H 0.7825 0.4686 0.2558 0.069 Uiso 1 1 calc R . .
C96 C 0.7320(2) 0.55916(13) 0.2589(2) 0.0400(7) Uani 1 1 d . . .
H96 H 0.6586 0.5527 0.2243 0.048 Uiso 1 1 calc R . .

loop_
_atom_site_aniso_label
_atom_site_aniso_U_11
_atom_site_aniso_U_22
_atom_site_aniso_U_33
_atom_site_aniso_U_23
_atom_site_aniso_U_13
_atom_site_aniso_U_12
Cu1 0.01469(12) 0.01755(14) 0.02070(14) -0.00004(11) 0.00611(10) -0.00046(10)
S1 0.0274(3) 0.0238(3) 0.0174(3) 0.0006(2) 0.0056(2) -0.0083(2)
P1 0.0177(3) 0.0172(3) 0.0160(3) 0.0004(2) 0.0026(2) -0.0014(2)
C1 0.0165(10) 0.0214(12) 0.0184(11) 0.0012(9) 0.0072(8) 0.0018(8)
N1 0.0224(9) 0.0219(10) 0.0203(10) 0.0010(8) 0.0025(8) -0.0001(8)
S2 0.0325(3) 0.0190(3) 0.0176(3) 0.0001(2) 0.0065(2) 0.0003(2)
O1 0.0296(8) 0.0195(8) 0.0177(8) -0.0014(7) 0.0018(6) -0.0010(6)
C1A 0.0433(14) 0.0247(13) 0.0150(11) -0.0025(10) -0.0002(10) -0.0027(11)
C1B 0.064(2) 0.078(3) 0.0477(19) -0.0237(18) 0.0349(17) -0.0268(19)
C1C 0.0312(14) 0.0523(19) 0.0380(16) -0.0183(14) -0.0015(12) 0.0007(13)
O2 0.0202(8) 0.0194(8) 0.0248(8) 0.0035(7) 0.0077(6) -0.0001(6)
C2A 0.0251(11) 0.0229(13) 0.0318(13) 0.0030(10) 0.0120(10) -0.0039(9)
C2B 0.0336(14) 0.065(2) 0.0287(14) 0.0154(14) 0.0107(11) -0.0028(13)
C2C 0.0219(12) 0.0393(16) 0.0376(15) -0.0023(12) 0.0083(11) -0.0033(11)
N11 0.0282(10) 0.0209(10) 0.0182(10) 0.0011(8) 0.0005(8) 0.0031(8)
C12 0.0278(12) 0.0292(14) 0.0160(11) 0.0015(10) 0.0010(9) 0.0061(10)
C13 0.0290(13) 0.0456(17) 0.0302(14) 0.0033(12) 0.0076(11) 0.0056(11)
C14 0.0400(15) 0.050(2) 0.056(2) 0.0001(16) 0.0172(14) 0.0214(14)
C15 0.0641(19) 0.0297(16) 0.0415(16) -0.0024(13) 0.0219(15) 0.0133(14)
C16 0.0410(14) 0.0209(13) 0.0243(13) 0.0036(10) 0.0060(11) 0.0019(10)
P2 0.0136(2) 0.0175(3) 0.0215(3) -0.0010(2) 0.0049(2) 0.0007(2)
C41 0.0162(10) 0.0223(12) 0.0200(11) 0.0000(9) 0.0044(8) 0.0011(9)
C42 0.0208(11) 0.0249(14) 0.0529(17) -0.0098(12) 0.0145(11) -0.0017(10)
C43 0.0264(13) 0.0400(17) 0.080(2) -0.0196(16) 0.0242(14) -0.0134(12)
C44 0.0173(11) 0.0467(17) 0.0507(17) -0.0130(14) 0.0139(11) -0.0008(11)
C45 0.0213(11) 0.0336(14) 0.0303(13) -0.0011(11) 0.0087(10) 0.0085(10)
C46 0.0225(11) 0.0225(12) 0.0306(13) -0.0009(10) 0.0091(10) 0.0024(9)
C51 0.0278(11) 0.0165(11) 0.0251(12) -0.0025(9) 0.0107(10) 0.0011(9)
C52 0.0369(13) 0.0263(14) 0.0249(13) -0.0012(10) 0.0050(10) 0.0016(10)
C53 0.0642(19) 0.0343(16) 0.0236(13) 0.0003(12) 0.0064(13) 0.0117(14)
C54 0.093(3) 0.0270(15) 0.0353(16) 0.0075(13) 0.0353(17) 0.0144(16)
C55 0.076(2) 0.0231(14) 0.061(2) 0.0013(14) 0.0514(19) -0.0007(14)
C56 0.0365(14) 0.0204(13) 0.0527(17) 0.0021(12) 0.0256(13) 0.0033(10)
C61 0.0139(10) 0.0283(13) 0.0279(12) -0.0073(10) 0.0042(9) 0.0042(9)
C62 0.0279(13) 0.0263(14) 0.0407(15) -0.0065(12) -0.0003(11) 0.0009(10)
C63 0.0349(15) 0.0369(17) 0.057(2) -0.0202(15) -0.0045(14) 0.0015(12)
C64 0.0263(13) 0.061(2) 0.0405(17) -0.0272(16) -0.0054(12) 0.0116(13)
C65 0.0288(13) 0.062(2) 0.0262(14) -0.0083(13) 0.0075(11) 0.0124(13)
C66 0.0230(11) 0.0403(16) 0.0288(13) -0.0038(11) 0.0096(10) 0.0036(10)
P3 0.0135(2) 0.0198(3) 0.0203(3) -0.0008(2) 0.0065(2) -0.0009(2)
C71 0.0228(11) 0.0181(12) 0.0221(11) -0.0059(9) 0.0094(9) -0.0059(9)
C72 0.0284(12) 0.0231(13) 0.0266(13) -0.0023(10) 0.0097(10) -0.0025(10)
C73 0.0431(15) 0.0339(15) 0.0247(13) 0.0003(11) 0.0075(11) -0.0044(12)
C74 0.0608(18) 0.0345(16) 0.0258(13) -0.0086(12) 0.0256(13) -0.0175(13)
C75 0.0403(14) 0.0380(16) 0.0357(15) -0.0149(12) 0.0257(12) -0.0157(12)
C76 0.0234(11) 0.0324(14) 0.0297(13) -0.0088(11) 0.0125(10) -0.0062(10)
C81 0.0112(9) 0.0254(12) 0.0210(11) -0.0018(9) 0.0038(8) 0.0016(8)
C82 0.0182(10) 0.0273(13) 0.0219(12) -0.0007(10) 0.0068(9) -0.0009(9)
C83 0.0235(11) 0.0266(14) 0.0337(14) -0.0047(11) 0.0093(10) -0.0045(10)
C84 0.0242(12) 0.0367(15) 0.0326(14) -0.0143(12) 0.0062(10) -0.0053(11)
C85 0.0217(11) 0.0477(17) 0.0206(12) -0.0060(11) 0.0052(9) 0.0006(11)
C86 0.0174(10) 0.0344(14) 0.0212(11) 0.0010(10) 0.0072(9) -0.0001(9)
C91 0.0219(11) 0.0271(13) 0.0312(13) 0.0052(11) 0.0172(10) 0.0040(9)
C92 0.0232(12) 0.0428(16) 0.0369(15) 0.0065(12) 0.0111(11) 0.0100(11)
C93 0.0306(14) 0.065(2) 0.0521(19) 0.0206(17) 0.0185(13) 0.0233(14)
C94 0.0492(18) 0.050(2) 0.083(2) 0.0344(19) 0.0462(18) 0.0310(16)
C95 0.061(2) 0.0250(16) 0.106(3) 0.0093(17) 0.053(2) 0.0093(14)
C96 0.0322(14) 0.0291(15) 0.065(2) -0.0001(14) 0.0242(14) 0.0015(11)

loop_
_atom_type_symbol
_atom_type_description
_atom_type_scat_dispersion_real
_atom_type_scat_dispersion_imag
_atom_type_scat_source
C C 0.0033 0.0016 'International Tables Vol C Tables 4.2.6.8 and 6.1.1.4'
H H 0.0000 0.0000 'International Tables Vol C Tables 4.2.6.8 and 6.1.1.4'
Cu Cu 0.3201 1.2651 'International Tables Vol C Tables 4.2.6.8 and 6.1.1.4'
N N 0.0061 0.0033 'International Tables Vol C Tables 4.2.6.8 and 6.1.1.4'
O O 0.0106 0.0060 'International Tables Vol C Tables 4.2.6.8 and 6.1.1.4'
P P 0.1023 0.0942 'International Tables Vol C Tables 4.2.6.8 and 6.1.1.4'
S S 0.1246 0.1234 'International Tables Vol C Tables 4.2.6.8 and 6.1.1.4'

loop_
_geom_angle_atom_site_label_1
_geom_angle_atom_site_label_2
_geom_angle_atom_site_label_3
_geom_angle
_geom_angle_site_symmetry_1
_geom_angle_site_symmetry_3
_geom_angle_publ_flag
P2 Cu1 S2 108.50(2) . . ?
P2 Cu1 P3 110.12(2) . . ?
S2 Cu1 P3 108.90(2) . . ?
P2 Cu1 S1 117.77(2) . . ?
S2 Cu1 S1 109.19(2) . . ?
P3 Cu1 S1 101.99(2) . . ?
P1 S1 Cu1 98.37(3) . . ?
N1 P1 O1 99.37(10) . . ?
N1 P1 O2 111.60(9) . . ?
O1 P1 O2 105.49(9) . . ?
N1 P1 S1 122.17(8) . . ?
O1 P1 S1 111.23(7) . . ?
O2 P1 S1 105.87(6) . . ?
N1 C1 N11 115.9(2) . . ?
N1 C1 S2 126.81(17) . . ?
N11 C1 S2 117.19(16) . . ?
C1 N1 P1 131.54(17) . . ?
C1 S2 Cu1 110.92(7) . . ?
C1A O1 P1 123.43(15) . . ?
O1 C1A C1B 106.8(2) . . ?
O1 C1A C1C 107.7(2) . . ?
C1B C1A C1C 112.5(2) . . ?
O1 C1A H1A 109.9 . . ?
C1B C1A H1A 109.9 . . ?
C1C C1A H1A 109.9 . . ?
C1A C1B H1B1 109.5 . . ?
C1A C1B H1B2 109.5 . . ?
H1B1 C1B H1B2 109.5 . . ?
C1A C1B H1B3 109.5 . . ?
H1B1 C1B H1B3 109.5 . . ?
H1B2 C1B H1B3 109.5 . . ?
C1A C1C H1C1 109.5 . . ?
C1A C1C H1C2 109.5 . . ?
H1C1 C1C H1C2 109.5 . . ?
C1A C1C H1C3 109.5 . . ?
H1C1 C1C H1C3 109.5 . . ?
H1C2 C1C H1C3 109.5 . . ?
C2A O2 P1 122.06(14) . . ?
O2 C2A C2B 110.0(2) . . ?
O2 C2A C2C 105.57(19) . . ?
C2B C2A C2C 112.4(2) . . ?
O2 C2A H2A 109.6 . . ?
C2B C2A H2A 109.6 . . ?
C2C C2A H2A 109.6 . . ?
C2A C2B H2B1 109.5 . . ?
C2A C2B H2B2 109.5 . . ?
H2B1 C2B H2B2 109.5 . . ?
C2A C2B H2B3 109.5 . . ?
H2B1 C2B H2B3 109.5 . . ?
H2B2 C2B H2B3 109.5 . . ?
C2A C2C H2C1 109.5 . . ?
C2A C2C H2C2 109.5 . . ?
H2C1 C2C H2C2 109.5 . . ?
C2A C2C H2C3 109.5 . . ?
H2C1 C2C H2C3 109.5 . . ?
H2C2 C2C H2C3 109.5 . . ?
C1 N11 C12 124.5(2) . . ?
C1 N11 C16 121.15(19) . . ?
C12 N11 C16 111.85(19) . . ?
N11 C12 C13 109.1(2) . . ?
N11 C12 H12A 109.9 . . ?
C13 C12 H12A 109.9 . . ?
N11 C12 H12B 109.9 . . ?
C13 C12 H12B 109.9 . . ?
H12A C12 H12B 108.3 . . ?
C12 C13 C14 110.3(2) . . ?
C12 C13 H13A 109.6 . . ?
C14 C13 H13A 109.6 . . ?
C12 C13 H13B 109.6 . . ?
C14 C13 H13B 109.6 . . ?
H13A C13 H13B 108.1 . . ?
C13 C14 C15 110.7(2) . . ?
C13 C14 H14A 109.5 . . ?
C15 C14 H14A 109.5 . . ?
C13 C14 H14B 109.5 . . ?
C15 C14 H14B 109.5 . . ?
H14A C14 H14B 108.1 . . ?
C16 C15 C14 110.4(2) . . ?
C16 C15 H15A 109.6 . . ?
C14 C15 H15A 109.6 . . ?
C16 C15 H15B 109.6 . . ?
C14 C15 H15B 109.6 . . ?
H15A C15 H15B 108.1 . . ?
N11 C16 C15 110.3(2) . . ?
N11 C16 H16A 109.6 . . ?
C15 C16 H16A 109.6 . . ?
N11 C16 H16B 109.6 . . ?
C15 C16 H16B 109.6 . . ?
H16A C16 H16B 108.1 . . ?
C51 P2 C41 101.67(10) . . ?
C51 P2 C61 106.35(11) . . ?
C41 P2 C61 99.39(10) . . ?
C51 P2 Cu1 113.59(7) . . ?
C41 P2 Cu1 121.58(8) . . ?
C61 P2 Cu1 112.36(7) . . ?
C42 C41 C46 119.4(2) . . ?
C42 C41 P2 119.92(17) . . ?
C46 C41 P2 120.63(17) . . ?
C41 C42 C43 119.4(2) . . ?
C41 C42 H42 120.3 . . ?
C43 C42 H42 120.3 . . ?
C44 C43 C42 120.5(3) . . ?
C44 C43 H43 119.8 . . ?
C42 C43 H43 119.8 . . ?
C45 C44 C43 120.5(2) . . ?
C45 C44 H44 119.7 . . ?
C43 C44 H44 119.7 . . ?
C44 C45 C46 119.4(2) . . ?
C44 C45 H45 120.3 . . ?
C46 C45 H45 120.3 . . ?
C45 C46 C41 120.8(2) . . ?
C45 C46 H46 119.6 . . ?
C41 C46 H46 119.6 . . ?
C56 C51 C52 117.7(2) . . ?
C56 C51 P2 119.83(19) . . ?
C52 C51 P2 121.82(18) . . ?
C53 C52 C51 121.5(3) . . ?
C53 C52 H52 119.3 . . ?
C51 C52 H52 119.3 . . ?
C54 C53 C52 120.0(3) . . ?
C54 C53 H53 120.0 . . ?
C52 C53 H53 120.0 . . ?
C55 C54 C53 119.6(3) . . ?
C55 C54 H54 120.2 . . ?
C53 C54 H54 120.2 . . ?
C54 C55 C56 121.0(3) . . ?
C54 C55 H55 119.5 . . ?
C56 C55 H55 119.5 . . ?
C55 C56 C51 120.2(3) . . ?
C55 C56 H56 119.9 . . ?
C51 C56 H56 119.9 . . ?
C62 C61 C66 118.8(2) . . ?
C62 C61 P2 125.0(2) . . ?
C66 C61 P2 116.23(19) . . ?
C61 C62 C63 120.0(3) . . ?
C61 C62 H62 120.0 . . ?
C63 C62 H62 120.0 . . ?
C64 C63 C62 121.0(3) . . ?
C64 C63 H63 119.5 . . ?
C62 C63 H63 119.5 . . ?
C63 C64 C65 119.3(3) . . ?
C63 C64 H64 120.3 . . ?
C65 C64 H64 120.3 . . ?
C64 C65 C66 120.1(3) . . ?
C64 C65 H65 120.0 . . ?
C66 C65 H65 120.0 . . ?
C65 C66 C61 120.8(3) . . ?
C65 C66 H66 119.6 . . ?
C61 C66 H66 119.6 . . ?
C81 P3 C71 103.21(10) . . ?
C81 P3 C91 102.44(11) . . ?
C71 P3 C91 100.40(10) . . ?
C81 P3 Cu1 115.86(7) . . ?
C71 P3 Cu1 118.74(7) . . ?
C91 P3 Cu1 113.82(7) . . ?
C72 C71 C76 118.6(2) . . ?
C72 C71 P3 119.85(17) . . ?
C76 C71 P3 121.51(18) . . ?
C71 C72 C73 120.6(2) . . ?
C71 C72 H72 119.7 . . ?
C73 C72 H72 119.7 . . ?
C72 C73 C74 120.3(3) . . ?
C72 C73 H73 119.8 . . ?
C74 C73 H73 119.8 . . ?
C75 C74 C73 119.5(2) . . ?
C75 C74 H74 120.2 . . ?
C73 C74 H74 120.2 . . ?
C76 C75 C74 120.3(2) . . ?
C76 C75 H75 119.9 . . ?
C74 C75 H75 119.9 . . ?
C75 C76 C71 120.7(2) . . ?
C75 C76 H76 119.7 . . ?
C71 C76 H76 119.7 . . ?
C86 C81 C82 118.8(2) . . ?
C86 C81 P3 116.77(17) . . ?
C82 C81 P3 124.45(17) . . ?
C83 C82 C81 120.1(2) . . ?
C83 C82 H82 119.9 . . ?
C81 C82 H82 119.9 . . ?
C84 C83 C82 120.4(2) . . ?
C84 C83 H83 119.8 . . ?
C82 C83 H83 119.8 . . ?
C85 C84 C83 119.8(2) . . ?
C85 C84 H84 120.1 . . ?
C83 C84 H84 120.1 . . ?
C84 C85 C86 120.1(2) . . ?
C84 C85 H85 119.9 . . ?
C86 C85 H85 119.9 . . ?
C85 C86 C81 120.8(2) . . ?
C85 C86 H86 119.6 . . ?
C81 C86 H86 119.6 . . ?
C96 C91 C92 119.0(2) . . ?
C96 C91 P3 117.23(19) . . ?
C92 C91 P3 123.7(2) . . ?
C93 C92 C91 120.3(3) . . ?
C93 C92 H92 119.9 . . ?
C91 C92 H92 119.9 . . ?
C94 C93 C92 120.2(3) . . ?
C94 C93 H93 119.9 . . ?
C92 C93 H93 119.9 . . ?
C93 C94 C95 120.1(3) . . ?
C93 C94 H94 119.9 . . ?
C95 C94 H94 119.9 . . ?
C94 C95 C96 120.1(3) . . ?
C94 C95 H95 119.9 . . ?
C96 C95 H95 119.9 . . ?
C91 C96 C95 120.3(3) . . ?
C91 C96 H96 119.9 . . ?
C95 C96 H96 119.9 . . ?

loop_
_geom_bond_atom_site_label_1
_geom_bond_atom_site_label_2
_geom_bond_distance
_geom_bond_site_symmetry_2
_geom_bond_publ_flag
Cu1 P2 2.2970(6) . ?
Cu1 S2 2.3051(6) . ?
Cu1 P3 2.3162(6) . ?
Cu1 S1 2.3479(6) . ?
S1 P1 1.9821(8) . ?
P1 N1 1.5901(19) . ?
P1 O1 1.5907(17) . ?
P1 O2 1.6001(15) . ?
C1 N1 1.325(3) . ?
C1 N11 1.364(3) . ?
C1 S2 1.746(2) . ?
O1 C1A 1.460(3) . ?
C1A C1B 1.510(4) . ?
C1A C1C 1.509(4) . ?
C1A H1A 1.0000 . ?
C1B H1B1 0.9800 . ?
C1B H1B2 0.9800 . ?
C1B H1B3 0.9800 . ?
C1C H1C1 0.9800 . ?
C1C H1C2 0.9800 . ?
C1C H1C3 0.9800 . ?
O2 C2A 1.467(3) . ?
C2A C2B 1.512(4) . ?
C2A C2C 1.516(3) . ?
C2A H2A 1.0000 . ?
C2B H2B1 0.9800 . ?
C2B H2B2 0.9800 . ?
C2B H2B3 0.9800 . ?
C2C H2C1 0.9800 . ?
C2C H2C2 0.9800 . ?
C2C H2C3 0.9800 . ?
N11 C12 1.466(3) . ?
N11 C16 1.466(3) . ?
C12 C13 1.526(3) . ?
C12 H12A 0.9900 . ?
C12 H12B 0.9900 . ?
C13 C14 1.526(4) . ?
C13 H13A 0.9900 . ?
C13 H13B 0.9900 . ?
C14 C15 1.538(4) . ?
C14 H14A 0.9900 . ?
C14 H14B 0.9900 . ?
C15 C16 1.518(4) . ?
C15 H15A 0.9900 . ?
C15 H15B 0.9900 . ?
C16 H16A 0.9900 . ?
C16 H16B 0.9900 . ?
P2 C51 1.830(2) . ?
P2 C41 1.834(2) . ?
P2 C61 1.837(2) . ?
C41 C42 1.383(3) . ?
C41 C46 1.399(3) . ?
C42 C43 1.403(3) . ?
C42 H42 0.9500 . ?
C43 C44 1.380(4) . ?
C43 H43 0.9500 . ?
C44 C45 1.377(4) . ?
C44 H44 0.9500 . ?
C45 C46 1.391(3) . ?
C45 H45 0.9500 . ?
C46 H46 0.9500 . ?
C51 C56 1.400(3) . ?
C51 C52 1.404(3) . ?
C52 C53 1.387(4) . ?
C52 H52 0.9500 . ?
C53 C54 1.383(5) . ?
C53 H53 0.9500 . ?
C54 C55 1.376(5) . ?
C54 H54 0.9500 . ?
C55 C56 1.398(4) . ?
C55 H55 0.9500 . ?
C56 H56 0.9500 . ?
C61 C62 1.394(4) . ?
C61 C66 1.399(4) . ?
C62 C63 1.394(4) . ?
C62 H62 0.9500 . ?
C63 C64 1.383(5) . ?
C63 H63 0.9500 . ?
C64 C65 1.389(5) . ?
C64 H64 0.9500 . ?
C65 C66 1.390(4) . ?
C65 H65 0.9500 . ?
C66 H66 0.9500 . ?
P3 C81 1.834(2) . ?
P3 C71 1.835(2) . ?
P3 C91 1.837(2) . ?
C71 C72 1.389(3) . ?
C71 C76 1.405(3) . ?
C72 C73 1.390(3) . ?
C72 H72 0.9500 . ?
C73 C74 1.392(4) . ?
C73 H73 0.9500 . ?
C74 C75 1.385(4) . ?
C74 H74 0.9500 . ?
C75 C76 1.384(4) . ?
C75 H75 0.9500 . ?
C76 H76 0.9500 . ?
C81 C86 1.399(3) . ?
C81 C82 1.399(3) . ?
C82 C83 1.397(3) . ?
C82 H82 0.9500 . ?
C83 C84 1.390(4) . ?
C83 H83 0.9500 . ?
C84 C85 1.387(4) . ?
C84 H84 0.9500 . ?
C85 C86 1.390(4) . ?
C85 H85 0.9500 . ?
C86 H86 0.9500 . ?
C91 C96 1.391(4) . ?
C91 C92 1.395(3) . ?
C92 C93 1.391(4) . ?
C92 H92 0.9500 . ?
C93 C94 1.375(5) . ?
C93 H93 0.9500 . ?
C94 C95 1.383(5) . ?
C94 H94 0.9500 . ?
C95 C96 1.392(4) . ?
C95 H95 0.9500 . ?
C96 H96 0.9500 . ?

loop_
_geom_torsion_atom_site_label_1
_geom_torsion_atom_site_label_2
_geom_torsion_atom_site_label_3
_geom_torsion_atom_site_label_4
_geom_torsion
_geom_torsion_site_symmetry_1
_geom_torsion_site_symmetry_2
_geom_torsion_site_symmetry_3
_geom_torsion_site_symmetry_4
_geom_torsion_publ_flag
P2 Cu1 S1 P1 -110.58(3) . . . . ?
S2 Cu1 S1 P1 13.69(3) . . . . ?
P3 Cu1 S1 P1 128.81(3) . . . . ?
Cu1 S1 P1 N1 -45.80(9) . . . . ?
Cu1 S1 P1 O1 -162.59(7) . . . . ?
Cu1 S1 P1 O2 83.32(7) . . . . ?
N11 C1 N1 P1 169.24(17) . . . . ?
S2 C1 N1 P1 -7.7(3) . . . . ?
O1 P1 N1 C1 176.3(2) . . . . ?
O2 P1 N1 C1 -72.8(2) . . . . ?
S1 P1 N1 C1 53.8(2) . . . . ?
N1 C1 S2 Cu1 -24.0(2) . . . . ?
N11 C1 S2 Cu1 159.08(14) . . . . ?
P2 Cu1 S2 C1 143.64(7) . . . . ?
P3 Cu1 S2 C1 -96.49(8) . . . . ?
S1 Cu1 S2 C1 14.10(8) . . . . ?
N1 P1 O1 C1A -167.55(18) . . . . ?
O2 P1 O1 C1A 76.80(19) . . . . ?
S1 P1 O1 C1A -37.54(19) . . . . ?
P1 O1 C1A C1B 120.5(2) . . . . ?
P1 O1 C1A C1C -118.4(2) . . . . ?
N1 P1 O2 C2A -51.81(19) . . . . ?
O1 P1 O2 C2A 55.13(18) . . . . ?
S1 P1 O2 C2A 173.12(15) . . . . ?
P1 O2 C2A C2B 90.5(2) . . . . ?
P1 O2 C2A C2C -148.10(17) . . . . ?
N1 C1 N11 C12 161.6(2) . . . . ?
S2 C1 N11 C12 -21.2(3) . . . . ?
N1 C1 N11 C16 1.2(3) . . . . ?
S2 C1 N11 C16 178.43(17) . . . . ?
C1 N11 C12 C13 -99.8(3) . . . . ?
C16 N11 C12 C13 62.2(3) . . . . ?
N11 C12 C13 C14 -58.1(3) . . . . ?
C12 C13 C14 C15 54.4(3) . . . . ?
C13 C14 C15 C16 -53.0(3) . . . . ?
C1 N11 C16 C15 101.2(3) . . . . ?
C12 N11 C16 C15 -61.5(3) . . . . ?
C14 C15 C16 N11 55.7(3) . . . . ?
S2 Cu1 P2 C51 179.47(8) . . . . ?
P3 Cu1 P2 C51 60.37(9) . . . . ?
S1 Cu1 P2 C51 -55.92(9) . . . . ?
S2 Cu1 P2 C41 -58.69(9) . . . . ?
P3 Cu1 P2 C41 -177.79(9) . . . . ?
S1 Cu1 P2 C41 65.92(9) . . . . ?
S2 Cu1 P2 C61 58.69(9) . . . . ?
P3 Cu1 P2 C61 -60.42(9) . . . . ?
S1 Cu1 P2 C61 -176.70(9) . . . . ?
C51 P2 C41 C42 118.3(2) . . . . ?
C61 P2 C41 C42 -132.7(2) . . . . ?
Cu1 P2 C41 C42 -9.0(2) . . . . ?
C51 P2 C41 C46 -59.8(2) . . . . ?
C61 P2 C41 C46 49.2(2) . . . . ?
Cu1 P2 C41 C46 172.89(16) . . . . ?
C46 C41 C42 C43 -0.3(4) . . . . ?
P2 C41 C42 C43 -178.4(2) . . . . ?
C41 C42 C43 C44 1.2(5) . . . . ?
C42 C43 C44 C45 -1.3(5) . . . . ?
C43 C44 C45 C46 0.5(4) . . . . ?
C44 C45 C46 C41 0.4(4) . . . . ?
C42 C41 C46 C45 -0.5(4) . . . . ?
P2 C41 C46 C45 177.59(19) . . . . ?
C41 P2 C51 C56 168.1(2) . . . . ?
C61 P2 C51 C56 64.6(2) . . . . ?
Cu1 P2 C51 C56 -59.5(2) . . . . ?
C41 P2 C51 C52 -21.0(2) . . . . ?
C61 P2 C51 C52 -124.6(2) . . . . ?
Cu1 P2 C51 C52 111.32(19) . . . . ?
C56 C51 C52 C53 -0.1(4) . . . . ?
P2 C51 C52 C53 -171.1(2) . . . . ?
C51 C52 C53 C54 0.0(4) . . . . ?
C52 C53 C54 C55 0.3(4) . . . . ?
C53 C54 C55 C56 -0.5(4) . . . . ?
C54 C55 C56 C51 0.4(4) . . . . ?
C52 C51 C56 C55 -0.1(4) . . . . ?
P2 C51 C56 C55 171.1(2) . . . . ?
C51 P2 C61 C62 -2.6(2) . . . . ?
C41 P2 C61 C62 -107.8(2) . . . . ?
Cu1 P2 C61 C62 122.28(19) . . . . ?
C51 P2 C61 C66 177.46(17) . . . . ?
C41 P2 C61 C66 72.26(18) . . . . ?
Cu1 P2 C61 C66 -57.67(18) . . . . ?
C66 C61 C62 C63 0.5(4) . . . . ?
P2 C61 C62 C63 -179.5(2) . . . . ?
C61 C62 C63 C64 -0.2(4) . . . . ?
C62 C63 C64 C65 -0.6(4) . . . . ?
C63 C64 C65 C66 1.1(4) . . . . ?
C64 C65 C66 C61 -0.9(4) . . . . ?
C62 C61 C66 C65 0.1(3) . . . . ?
P2 C61 C66 C65 -179.95(18) . . . . ?
P2 Cu1 P3 C81 34.75(9) . . . . ?
S2 Cu1 P3 C81 -84.11(9) . . . . ?
S1 Cu1 P3 C81 160.56(8) . . . . ?
P2 Cu1 P3 C71 -89.00(9) . . . . ?
S2 Cu1 P3 C71 152.14(9) . . . . ?
S1 Cu1 P3 C71 36.80(9) . . . . ?
P2 Cu1 P3 C91 153.15(9) . . . . ?
S2 Cu1 P3 C91 34.29(9) . . . . ?
S1 Cu1 P3 C91 -81.05(9) . . . . ?
C81 P3 C71 C72 -107.44(19) . . . . ?
C91 P3 C71 C72 147.01(19) . . . . ?
Cu1 P3 C71 C72 22.3(2) . . . . ?
C81 P3 C71 C76 69.7(2) . . . . ?
C91 P3 C71 C76 -35.8(2) . . . . ?
Cu1 P3 C71 C76 -160.48(16) . . . . ?
C76 C71 C72 C73 -2.1(4) . . . . ?
P3 C71 C72 C73 175.1(2) . . . . ?
C71 C72 C73 C74 0.4(4) . . . . ?
C72 C73 C74 C75 1.3(4) . . . . ?
C73 C74 C75 C76 -1.1(4) . . . . ?
C74 C75 C76 C71 -0.7(4) . . . . ?
C72 C71 C76 C75 2.3(4) . . . . ?
P3 C71 C76 C75 -174.91(19) . . . . ?
C71 P3 C81 C86 -175.30(17) . . . . ?
C91 P3 C81 C86 -71.31(18) . . . . ?
Cu1 P3 C81 C86 53.19(18) . . . . ?
C71 P3 C81 C82 5.6(2) . . . . ?
C91 P3 C81 C82 109.60(19) . . . . ?
Cu1 P3 C81 C82 -125.90(16) . . . . ?
C86 C81 C82 C83 1.2(3) . . . . ?
P3 C81 C82 C83 -179.72(17) . . . . ?
C81 C82 C83 C84 -0.1(3) . . . . ?
C82 C83 C84 C85 -0.3(4) . . . . ?
C83 C84 C85 C86 -0.3(4) . . . . ?
C84 C85 C86 C81 1.4(3) . . . . ?
C82 C81 C86 C85 -1.8(3) . . . . ?
P3 C81 C86 C85 179.02(17) . . . . ?
C81 P3 C91 C96 174.70(19) . . . . ?
C71 P3 C91 C96 -79.1(2) . . . . ?
Cu1 P3 C91 C96 48.8(2) . . . . ?
C81 P3 C91 C92 -8.8(2) . . . . ?
C71 P3 C91 C92 97.4(2) . . . . ?
Cu1 P3 C91 C92 -134.63(19) . . . . ?
C96 C91 C92 C93 1.5(4) . . . . ?
P3 C91 C92 C93 -175.0(2) . . . . ?
C91 C92 C93 C94 0.3(4) . . . . ?
C92 C93 C94 C95 -1.4(5) . . . . ?
C93 C94 C95 C96 0.6(5) . . . . ?
C92 C91 C96 C95 -2.2(4) . . . . ?
P3 C91 C96 C95 174.5(2) . . . . ?
C94 C95 C96 C91 1.1(5) . . . . ?
